data_7048065
loop_
_publ_author_name
'Attwood, Max'
'Akutsu, Hiroki'
'Martin, Lee'
'Cruickshank, Dyanne'
'Turner, Scott S.'

_publ_section_title
;
 Above room temperature spin crossover in thioamide-functionalised
 2,6-bis(pyrazol-1-yl)pyridine iron(ii) complexes.
;
_journal_issue 1
_journal_name_full 'Dalton transactions (Cambridge, England : 2003)'
_journal_page_first 90
_journal_page_last 98
_journal_paper_doi 10.1039/c8dt03240h
_journal_volume 48
_journal_year 2018
_chemical_formula_moiety 'C26 H24 Fe N12 S2, 2(Cl O4)'
_chemical_formula_sum 'C26 H24 Cl2 Fe N12 O8 S2'
_chemical_formula_weight 823.44
_space_group_crystal_system triclinic
_space_group_IT_number 2
_space_group_name_Hall '-P 1'
_space_group_name_H-M_alt 'P -1'
_symmetry_space_group_name_Hall '-P 1'
_symmetry_space_group_name_H-M 'P -1'
_atom_sites_solution_hydrogens mixed
_atom_sites_solution_primary dual
_audit_creation_date 2018-09-07
_audit_creation_method
;
Olex2 1.2
(compiled 2018.05.29 svn.r3508 for OlexSys, GUI svn.r5506)
;
_audit_update_record
;
2018-09-07 deposited with the CCDC.
2018-11-09 downloaded from the CCDC.
;
_cell_angle_alpha 81.158(2)
_cell_angle_beta 86.276(2)
_cell_angle_gamma 89.446(2)
_cell_formula_units_Z 2
_cell_length_a 8.2808(2)
_cell_length_b 10.2621(3)
_cell_length_c 20.5898(5)
_cell_measurement_reflns_used 11677
_cell_measurement_temperature 369.99(10)
_cell_measurement_theta_max 77.3220
_cell_measurement_theta_min 4.2960
_cell_volume 1725.24(8)
_computing_cell_refinement 'CrysAlisPro 1.171.40.3a (Rigaku OD, 2018)'
_computing_data_collection 'CrysAlisPro 1.171.40.3a (Rigaku OD, 2018)'
_computing_data_reduction 'CrysAlisPro 1.171.40.3a (Rigaku OD, 2018)'
_computing_molecular_graphics 'Olex2 (Dolomanov et al., 2009)'
_computing_publication_material 'Olex2 (Dolomanov et al., 2009)'
_computing_structure_refinement 'ShelXL (Sheldrick, 2015)'
_computing_structure_solution 'ShelXT (Sheldrick, 2015)'
_diffrn_ambient_environment air
_diffrn_ambient_temperature 369.99(10)
_diffrn_detector 'CCD plate'
_diffrn_detector_type HyPix
_diffrn_measured_fraction_theta_full 0.999
_diffrn_measured_fraction_theta_max 0.999
_diffrn_measurement_details
;
List of Runs (angles in degrees, time in seconds):

  # Type    Start    End  Width  t~exp~   \w     \q     \k     \f   Frames
#--------------------------------------------------------------------------
  1  \w    -12.00  55.00   0.50    4.00    --   49.80 -19.00 -60.00  134
  2  \w     38.00 109.00   0.50   16.25    --  105.75 -99.00 -60.00  142
  3  \w     74.00 101.00   0.50   16.25    --  105.75 -99.00   0.00   54
  4  \w     70.00 102.00   0.50   16.25    --  105.75 -19.00  90.00   64
  5  \w     55.00 109.00   0.50   16.25    --  105.75 -99.00  90.00  108
  6  \w     71.00 108.00   0.50   16.25    --  105.75 -99.00 150.00   74
  7  \w     34.00  68.00   0.50   16.25    --  105.75 -99.00 150.00   68
  8  \w     34.00  59.00   0.50   16.25    --  105.75 -37.00 120.00   50
  9  \w     35.00  67.00   0.50   16.25    --  105.75 -19.00  90.00   64
 10  \w     34.00  82.00   0.50   16.25    --  105.75 -57.00  60.00   96
 11  \w     34.00  59.00   0.50   16.25    --  105.75 -99.00   0.00   50
 12  \w     41.00  85.00   0.50   16.25    --  105.75 -57.00 -30.00   88
 13  \w     65.00 102.00   0.50   16.25    --  105.75   0.00 -90.00   74
 14  \w    104.00 147.00   0.50   16.25    --  105.75  19.00 -90.00   86
 15  \w     81.00 107.00   0.50   16.25    --  105.75 -77.00-150.00   52
 16  \w     66.00 112.00   0.50   16.25    --  105.75   0.00-180.00   92
 17  \w     49.00  86.00   0.50   16.25    --  105.75 -57.00-150.00   74
 18  \w     34.00  59.00   0.50   16.25    --  105.75 -37.00 -60.00   50
 19  \w     34.00  62.00   0.50   16.25    --  105.75 -37.00   0.00   56
 20  \w     37.00  62.00   0.50   16.25    --  105.75 -37.00 -30.00   50
 21  \w     35.00  60.00   0.50   16.25    --  105.75 -37.00 -90.00   50
 22  \w     34.00  62.00   0.50   16.25    --  105.75 -37.00-180.00   56
 23  \w     38.00  72.00   0.50   16.25    --  105.75 -57.00-180.00   68
 24  \w    124.00 175.00   0.50   16.25    --  105.75 125.00-180.00  102
 25  \w    -47.00  19.00   0.50    4.00    --  -49.80  37.00-180.00  132
 26  \w    -53.00 -19.00   0.50   16.25    --  -84.25  77.00-120.00   68
 27  \w    -88.00 -12.00   0.50   16.25    --  -84.25  19.00   0.00  152
 28  \w    -65.00  20.00   0.50    4.00    --  -49.80  77.00  30.00  170
 29  \w    -97.00 -46.00   0.50    4.00    --  -49.80   0.00  30.00  102
 30  \w   -109.00 -79.00   0.50   16.25    --  -84.25 -19.00  30.00   60
 31  \w   -128.00 -97.00   0.50   16.25    --  -84.25   0.00 120.00   62
 32  \w   -153.00-113.00   0.50   16.25    --  -84.25 -19.00  30.00   80
 33  \w   -118.00 -85.00   0.50    4.00    --  -49.80-125.00 120.00   66
 34  \w   -104.00 -79.00   0.50    4.00    --  -49.80-125.00  60.00   50
 35  \w   -112.00 -87.00   0.50    4.00    --  -49.80-125.00  30.00   50
 36  \w    -97.00 -62.00   0.50   16.25    --  -84.25  77.00-120.00   70
;
_diffrn_measurement_device 'four-circle diffractometer'
_diffrn_measurement_device_type 'XtaLAB Synergy, Dualflex, HyPix'
_diffrn_measurement_method '\w scans'
_diffrn_orient_matrix_type 'CrysAlisPro convention (1999,Acta A55,543-557)'
_diffrn_orient_matrix_UB_11 -0.0596044000
_diffrn_orient_matrix_UB_12 0.1387440000
_diffrn_orient_matrix_UB_13 0.0097974000
_diffrn_orient_matrix_UB_21 -0.0543072000
_diffrn_orient_matrix_UB_22 -0.0528886000
_diffrn_orient_matrix_UB_23 0.0721426000
_diffrn_orient_matrix_UB_31 0.1680933000
_diffrn_orient_matrix_UB_32 0.0321645000
_diffrn_orient_matrix_UB_33 0.0213763000
_diffrn_radiation_monochromator mirror
_diffrn_radiation_probe x-ray
_diffrn_radiation_type CuK\a
_diffrn_radiation_wavelength 1.54184
_diffrn_reflns_av_R_equivalents 0.0191
_diffrn_reflns_av_unetI/netI 0.0210
_diffrn_reflns_Laue_measured_fraction_full 0.999
_diffrn_reflns_Laue_measured_fraction_max 0.999
_diffrn_reflns_limit_h_max 9
_diffrn_reflns_limit_h_min -7
_diffrn_reflns_limit_k_max 12
_diffrn_reflns_limit_k_min -11
_diffrn_reflns_limit_l_max 24
_diffrn_reflns_limit_l_min -24
_diffrn_reflns_number 18366
_diffrn_reflns_point_group_measured_fraction_full 0.999
_diffrn_reflns_point_group_measured_fraction_max 0.999
_diffrn_reflns_theta_full 66.601
_diffrn_reflns_theta_max 66.601
_diffrn_reflns_theta_min 4.566
_diffrn_source 'micro-focus sealed X-ray tube'
_diffrn_source_type 'PhotonJet (Cu) X-ray Source'
_exptl_absorpt_coefficient_mu 6.640
_exptl_absorpt_correction_T_max 1.000
_exptl_absorpt_correction_T_min 0.418
_exptl_absorpt_correction_type gaussian
_exptl_absorpt_process_details
;
CrysAlisPro 1.171.40.3a (Rigaku Oxford Diffraction, 2018)
Numerical absorption correction based on gaussian integration over
            a multifaceted crystal model
Empirical absorption correction using spherical harmonics,
 implemented in SCALE3 ABSPACK scaling algorithm.
;
_exptl_crystal_colour 'dark brown'
_exptl_crystal_colour_modifier dark
_exptl_crystal_colour_primary brown
_exptl_crystal_density_diffrn 1.585
_exptl_crystal_description block
_exptl_crystal_F_000 840
_exptl_crystal_size_max 0.249
_exptl_crystal_size_mid 0.09
_exptl_crystal_size_min 0.055
_refine_diff_density_max 0.502
_refine_diff_density_min -0.610
_refine_diff_density_rms 0.052
_refine_ls_extinction_coef 0.0008(2)
_refine_ls_extinction_expression Fc^*^=kFc[1+0.001xFc^2^\l^3^/sin(2\q)]^-1/4^
_refine_ls_extinction_method 'SHELXL-2014/7 (Sheldrick 2014'
_refine_ls_goodness_of_fit_ref 1.088
_refine_ls_hydrogen_treatment mixed
_refine_ls_matrix_type full
_refine_ls_number_parameters 494
_refine_ls_number_reflns 6085
_refine_ls_number_restraints 58
_refine_ls_restrained_S_all 1.115
_refine_ls_R_factor_all 0.0510
_refine_ls_R_factor_gt 0.0468
_refine_ls_shift/su_max 0.001
_refine_ls_shift/su_mean 0.000
_refine_ls_structure_factor_coef Fsqd
_refine_ls_weighting_details 'w=1/[\s^2^(Fo^2^)+(0.0856P)^2^+0.6531P] where P=(Fo^2^+2Fc^2^)/3'
_refine_ls_weighting_scheme calc
_refine_ls_wR_factor_gt 0.1401
_refine_ls_wR_factor_ref 0.1439
_reflns_Friedel_coverage 0.000
_reflns_number_gt 5401
_reflns_number_total 6085
_reflns_threshold_expression 'I > 2\s(I)'
_cod_data_source_file c8dt03240h2.cif
_cod_data_source_block cambpp-02b
_cod_depositor_comments 'Adding full bibliography for 7048061--7048070.cif.'
_cod_database_code 7048065
_shelx_shelxl_version_number 2014/7
_chemical_oxdiff_formula 'C26 H24 Cl2 Fe N12 O9 S'
_shelx_space_group_comment
;
The symmetry employed for this shelxl refinement is uniquely defined
by the following loop, which should always be used as a source of
symmetry information in preference to the above space-group names.
They are only intended as comments.
;
_reflns_odcompleteness_completeness 99.93
_reflns_odcompleteness_iscentric 1
_reflns_odcompleteness_theta 66.97
_olex2_refinement_description
;
1. Fixed Uiso
 At 1.2 times of:
  All C(H) groups, All N(H) groups
 At 1.5 times of:
  All C(H,H,H) groups
2. Restrained distances
 N1-H1
 0.86 with sigma of 0.01
 Cl2-O11 \\sim Cl2-O10 \\sim Cl2-O6 \\sim Cl2-O7 \\sim Cl2-O8 \\sim Cl2-O5
\\sim Cl2-O9
 with sigma of 0.005
3. Uiso/Uaniso restraints and constraints
O11 \\sim O6 \\sim O7 \\sim O8 \\sim O9 \\sim O10: within 2A with sigma of 0.01
and sigma for terminal atoms of 0.02
4. Others
 Fixed Sof: O8(0.5) O6(0.5) O10(0.5) O11(0.5) O9(0.5) O7(0.5)
5.a Aromatic/amide H refined with riding coordinates:
 N7(H7), C4(H4), C17(H17), C18(H18), C5(H5), C8(H8), C10(H10), C9(H9),
 C24(H24), C26(H26), C11(H11), C23(H23), C12(H12), C22(H22), C21(H21), C13(H13),
  C25(H25)
5.b Idealised Me refined as rotating group:
 C14(H14A,H14B,H14C), C1(H1A,H1B,H1C)
;
_olex2_submission_special_instructions 'No special instructions were received'
_oxdiff_exptl_absorpt_empirical_details
;
Empirical correction (ABSPACK) includes:
- Absorption correction using spherical harmonics
- Frame scaling
- Detector area scaling
;
_oxdiff_exptl_absorpt_empirical_full_max 1.331
_oxdiff_exptl_absorpt_empirical_full_min 0.713

loop_
_space_group_symop_operation_xyz
'x, y, z'
'-x, -y, -z'

loop_
_atom_site_label
_atom_site_type_symbol
_atom_site_fract_x
_atom_site_fract_y
_atom_site_fract_z
_atom_site_U_iso_or_equiv
_atom_site_adp_type
_atom_site_occupancy
_atom_site_site_symmetry_order
_atom_site_calc_flag
_atom_site_refinement_flags_posn
_atom_site_refinement_flags_adp
_atom_site_refinement_flags_occupancy
_atom_site_disorder_assembly
_atom_site_disorder_group
Fe1 Fe 0.40579(5) 0.50267(4) 0.25946(2) 0.05533(17) Uani 1 1 d . . . . .
Cl1 Cl -0.23768(11) 0.10103(9) 0.46247(4) 0.0739(2) Uani 1 1 d . . . . .
Cl2 Cl 0.63255(12) 1.03582(10) 0.10735(5) 0.0854(3) Uani 1 1 d D . . . .
S2 S 0.81964(12) 0.58604(9) -0.07093(4) 0.0764(3) Uani 1 1 d . . . . .
S1 S 0.13669(19) 0.47298(11) 0.60912(5) 0.1065(4) Uani 1 1 d . . . . .
N8 N 0.5122(3) 0.5534(2) 0.16336(11) 0.0511(5) Uani 1 1 d . . . . .
N2 N 0.3329(3) 0.4527(2) 0.36031(11) 0.0542(5) Uani 1 1 d . . . . .
N3 N 0.2579(3) 0.2555(2) 0.33384(11) 0.0573(6) Uani 1 1 d . . . . .
N9 N 0.7221(3) 0.4229(2) 0.19974(11) 0.0572(6) Uani 1 1 d . . . . .
N11 N 0.2839(3) 0.6718(2) 0.14066(12) 0.0549(5) Uani 1 1 d . . . . .
N12 N 0.2247(3) 0.6135(3) 0.20130(13) 0.0619(6) Uani 1 1 d . . . . .
N5 N 0.4235(3) 0.6558(2) 0.37174(12) 0.0599(6) Uani 1 1 d . . . . .
N10 N 0.6362(3) 0.4057(3) 0.25927(11) 0.0619(6) Uani 1 1 d . . . . .
N4 N 0.2983(3) 0.3096(3) 0.27013(12) 0.0627(6) Uani 1 1 d . . . . .
N6 N 0.4614(3) 0.6700(3) 0.30565(13) 0.0671(7) Uani 1 1 d . . . . .
C20 C 0.4408(3) 0.6373(3) 0.11838(13) 0.0504(6) Uani 1 1 d . . . . .
C19 C 0.6599(3) 0.5083(3) 0.14792(13) 0.0525(6) Uani 1 1 d . . . . .
N7 N 0.7871(4) 0.8167(3) -0.02910(14) 0.0730(7) Uani 1 1 d . . . . .
H7 H 0.7462 0.8610 0.0002 0.088 Uiso 1 1 calc R . . . .
C16 C 0.6665(3) 0.6384(3) 0.04288(13) 0.0526(6) Uani 1 1 d . . . . .
C6 C 0.2631(3) 0.3372(3) 0.38258(14) 0.0537(6) Uani 1 1 d . . . . .
C7 C 0.3473(4) 0.5381(3) 0.40248(15) 0.0568(7) Uani 1 1 d . . . . .
C4 C 0.2025(4) 0.3016(3) 0.44667(14) 0.0597(7) Uani 1 1 d . . . . .
H4 H 0.1531 0.2201 0.4605 0.072 Uiso 1 1 calc R . . . .
C15 C 0.7590(3) 0.6894(3) -0.02034(13) 0.0548(6) Uani 1 1 d . . . . .
C3 C 0.2176(4) 0.3916(3) 0.49005(14) 0.0571(7) Uani 1 1 d . . . . .
C2 C 0.1479(4) 0.3612(3) 0.56026(14) 0.0591(7) Uani 1 1 d . . . . .
C17 C 0.7402(3) 0.5456(3) 0.08761(14) 0.0572(7) Uani 1 1 d . . . . .
H17 H 0.8404 0.5098 0.0771 0.069 Uiso 1 1 calc R . . . .
C18 C 0.5128(4) 0.6857(3) 0.05769(14) 0.0564(7) Uani 1 1 d . . . . .
H18 H 0.4614 0.7471 0.0279 0.068 Uiso 1 1 calc R . . . .
O1 O -0.3694(4) 0.1880(4) 0.45049(16) 0.1177(12) Uani 1 1 d . . . . .
C5 C 0.2923(4) 0.5127(3) 0.46759(15) 0.0592(7) Uani 1 1 d . . . . .
H5 H 0.3046 0.5742 0.4957 0.071 Uiso 1 1 calc R . . . .
N1 N 0.0984(6) 0.2420(4) 0.57946(16) 0.1054(13) Uani 1 1 d D . . . .
H1 H 0.139(5) 0.179(3) 0.561(2) 0.097(14) Uiso 1 1 d D . . . .
C8 C 0.2351(5) 0.1239(3) 0.33909(17) 0.0697(8) Uani 1 1 d . . . . .
H8 H 0.2076 0.0659 0.3775 0.084 Uiso 1 1 calc R . . . .
C10 C 0.2990(5) 0.2089(4) 0.23689(17) 0.0720(9) Uani 1 1 d . . . . .
H10 H 0.3229 0.2156 0.1917 0.086 Uiso 1 1 calc R . . . .
C9 C 0.2598(5) 0.0930(4) 0.27793(18) 0.0772(9) Uani 1 1 d . . . . .
H9 H 0.2520 0.0098 0.2658 0.093 Uiso 1 1 calc R . . . .
C24 C 0.1714(4) 0.7490(4) 0.10921(19) 0.0739(9) Uani 1 1 d . . . . .
H24 H 0.1840 0.7969 0.0670 0.089 Uiso 1 1 calc R . . . .
C26 C 0.0741(4) 0.6596(4) 0.2067(2) 0.0749(9) Uani 1 1 d . . . . .
H26 H 0.0029 0.6379 0.2435 0.090 Uiso 1 1 calc R . . . .
C11 C 0.4690(5) 0.7629(3) 0.3972(2) 0.0738(9) Uani 1 1 d . . . . .
H11 H 0.4560 0.7748 0.4411 0.089 Uiso 1 1 calc R . . . .
C23 C 0.7181(4) 0.3172(4) 0.29735(16) 0.0720(9) Uani 1 1 d . . . . .
H23 H 0.6878 0.2858 0.3412 0.086 Uiso 1 1 calc R . . . .
C12 C 0.5370(5) 0.8494(4) 0.3467(2) 0.0852(11) Uani 1 1 d . . . . .
H12 H 0.5794 0.9321 0.3488 0.102 Uiso 1 1 calc R . . . .
C22 C 0.8547(5) 0.2772(4) 0.26371(19) 0.0840(11) Uani 1 1 d . . . . .
H22 H 0.9310 0.2158 0.2801 0.101 Uiso 1 1 calc R . . . .
C21 C 0.8552(4) 0.3454(4) 0.20216(18) 0.0776(10) Uani 1 1 d . . . . .
H21 H 0.9326 0.3400 0.1679 0.093 Uiso 1 1 calc R . . . .
C13 C 0.5299(5) 0.7888(4) 0.2916(2) 0.0831(10) Uani 1 1 d . . . . .
H13 H 0.5685 0.8265 0.2495 0.100 Uiso 1 1 calc R . . . .
O4 O -0.1223(5) 0.1124(5) 0.4095(2) 0.158(2) Uani 1 1 d . . . . .
C25 C 0.0372(4) 0.7437(4) 0.1504(2) 0.0824(10) Uani 1 1 d . . . . .
H25 H -0.0600 0.7876 0.1425 0.099 Uiso 1 1 calc R . . . .
C14 C 0.8828(6) 0.8887(4) -0.0851(2) 0.0981(14) Uani 1 1 d . . . . .
H14A H 0.8119 0.9295 -0.1173 0.147 Uiso 1 1 calc GR . . . .
H14B H 0.9538 0.8286 -0.1044 0.147 Uiso 1 1 calc GR . . . .
H14C H 0.9458 0.9553 -0.0704 0.147 Uiso 1 1 calc GR . . . .
O3 O -0.2907(7) -0.0270(4) 0.4802(3) 0.178(2) Uani 1 1 d . . . . .
O2 O -0.1677(6) 0.1277(7) 0.5193(3) 0.188(2) Uani 1 1 d . . . . .
C1 C 0.0238(7) 0.1921(5) 0.6443(2) 0.1124(18) Uani 1 1 d . . . . .
H1A H 0.0008 0.0998 0.6470 0.169 Uiso 1 1 calc GR . . . .
H1B H -0.0751 0.2390 0.6514 0.169 Uiso 1 1 calc GR . . . .
H1C H 0.0964 0.2045 0.6773 0.169 Uiso 1 1 calc GR . . . .
O5 O 0.4813(5) 0.9796(7) 0.1232(4) 0.209(3) Uani 1 1 d D . . . .
O8 O 0.664(2) 1.0522(15) 0.0398(2) 0.183(5) Uani 0.5 1 d D U P A 1
O6 O 0.616(3) 1.1594(7) 0.1249(7) 0.180(5) Uani 0.5 1 d D U P A 1
O10 O 0.7182(15) 0.9232(10) 0.1269(7) 0.187(4) Uani 0.5 1 d D U P A 1
O11 O 0.7346(11) 1.0143(11) 0.1589(4) 0.144(3) Uani 0.5 1 d D U P A 2
O9 O 0.7282(16) 1.0115(15) 0.0529(5) 0.169(4) Uani 0.5 1 d D U P A 2
O7 O 0.608(3) 1.1697(6) 0.0934(6) 0.187(5) Uani 0.5 1 d D U P A 2

loop_
_atom_site_aniso_label
_atom_site_aniso_U_11
_atom_site_aniso_U_22
_atom_site_aniso_U_33
_atom_site_aniso_U_23
_atom_site_aniso_U_13
_atom_site_aniso_U_12
Fe1 0.0625(3) 0.0628(3) 0.0361(2) 0.00114(18) 0.00959(18) 0.0053(2)
Cl1 0.0903(6) 0.0708(5) 0.0561(4) 0.0016(3) 0.0021(4) 0.0038(4)
Cl2 0.0897(6) 0.0848(6) 0.0806(6) -0.0133(5) 0.0026(5) 0.0112(5)
S2 0.0930(6) 0.0767(5) 0.0566(5) -0.0135(4) 0.0250(4) -0.0002(4)
S1 0.1784(12) 0.0794(6) 0.0602(5) -0.0219(5) 0.0338(6) -0.0113(7)
N8 0.0525(12) 0.0573(13) 0.0400(11) -0.0003(9) 0.0063(9) 0.0079(10)
N2 0.0613(13) 0.0545(13) 0.0445(12) -0.0049(10) 0.0064(10) 0.0047(10)
N3 0.0729(15) 0.0555(13) 0.0413(12) -0.0038(10) 0.0040(10) 0.0061(11)
N9 0.0557(13) 0.0674(15) 0.0429(12) 0.0039(10) 0.0059(10) 0.0142(11)
N11 0.0536(12) 0.0578(13) 0.0497(13) -0.0016(10) 0.0072(10) 0.0101(10)
N12 0.0572(13) 0.0710(16) 0.0540(14) -0.0055(12) 0.0139(11) 0.0064(11)
N5 0.0646(14) 0.0593(14) 0.0534(14) -0.0044(11) 0.0038(11) -0.0003(11)
N10 0.0651(14) 0.0770(16) 0.0382(12) 0.0041(11) 0.0042(10) 0.0126(12)
N4 0.0816(17) 0.0637(15) 0.0416(12) -0.0063(11) 0.0010(11) 0.0037(12)
N6 0.0760(17) 0.0658(16) 0.0552(15) 0.0035(12) 0.0003(12) -0.0060(13)
C20 0.0504(14) 0.0540(15) 0.0437(14) -0.0014(11) 0.0039(11) 0.0068(11)
C19 0.0536(14) 0.0576(15) 0.0430(14) -0.0015(11) 0.0053(11) 0.0092(12)
N7 0.0888(19) 0.0625(16) 0.0621(16) -0.0028(13) 0.0219(14) -0.0026(14)
C16 0.0560(15) 0.0582(15) 0.0407(13) -0.0023(11) 0.0057(11) 0.0011(12)
C6 0.0619(16) 0.0537(15) 0.0441(14) -0.0054(11) 0.0018(12) 0.0075(12)
C7 0.0578(16) 0.0579(16) 0.0528(16) -0.0058(13) 0.0025(12) 0.0049(12)
C4 0.0742(18) 0.0583(16) 0.0438(15) -0.0038(12) 0.0072(13) 0.0009(14)
C15 0.0545(15) 0.0638(17) 0.0427(14) -0.0011(12) 0.0050(11) 0.0015(12)
C3 0.0600(16) 0.0652(17) 0.0448(14) -0.0073(13) 0.0030(12) 0.0070(13)
C2 0.0598(16) 0.0701(19) 0.0458(15) -0.0072(13) 0.0040(12) 0.0044(14)
C17 0.0543(15) 0.0687(17) 0.0441(14) -0.0005(12) 0.0096(11) 0.0120(13)
C18 0.0596(16) 0.0602(16) 0.0445(14) 0.0034(12) 0.0045(12) 0.0090(13)
O1 0.124(2) 0.133(3) 0.082(2) 0.0189(18) 0.0153(18) 0.042(2)
C5 0.0666(17) 0.0622(17) 0.0486(15) -0.0107(13) 0.0024(13) 0.0024(13)
N1 0.163(4) 0.095(3) 0.0583(18) -0.0275(18) 0.043(2) -0.048(2)
C8 0.093(2) 0.0555(17) 0.0589(18) -0.0066(14) 0.0038(16) 0.0027(16)
C10 0.089(2) 0.079(2) 0.0496(17) -0.0171(16) -0.0006(15) 0.0078(18)
C9 0.103(3) 0.063(2) 0.068(2) -0.0193(16) -0.0034(18) 0.0094(18)
C24 0.0683(19) 0.077(2) 0.071(2) 0.0028(16) 0.0016(16) 0.0248(16)
C26 0.0561(17) 0.086(2) 0.082(2) -0.0206(19) 0.0214(16) 0.0028(16)
C11 0.084(2) 0.0624(19) 0.075(2) -0.0136(16) 0.0002(18) -0.0020(16)
C23 0.077(2) 0.084(2) 0.0483(17) 0.0108(15) -0.0021(14) 0.0147(17)
C12 0.097(3) 0.063(2) 0.093(3) -0.0039(19) -0.008(2) -0.0091(19)
C22 0.076(2) 0.097(3) 0.069(2) 0.0163(19) -0.0003(17) 0.0309(19)
C21 0.069(2) 0.091(2) 0.064(2) 0.0082(17) 0.0105(15) 0.0292(17)
C13 0.092(3) 0.075(2) 0.074(2) 0.0137(19) 0.0021(19) -0.0102(19)
O4 0.135(3) 0.219(5) 0.095(3) 0.035(3) 0.039(2) 0.066(3)
C25 0.0626(19) 0.085(2) 0.096(3) -0.005(2) 0.0045(18) 0.0205(17)
C14 0.115(3) 0.077(2) 0.092(3) 0.007(2) 0.034(2) -0.021(2)
O3 0.177(4) 0.088(3) 0.254(6) 0.002(3) 0.035(4) -0.004(3)
O2 0.147(4) 0.311(8) 0.125(4) -0.084(4) -0.036(3) 0.022(4)
C1 0.160(5) 0.111(3) 0.062(2) -0.019(2) 0.045(3) -0.052(3)
O5 0.115(3) 0.250(7) 0.259(8) -0.043(6) 0.015(4) -0.038(4)
O8 0.291(12) 0.166(9) 0.077(5) 0.012(5) 0.022(6) 0.096(8)
O6 0.265(10) 0.141(8) 0.144(10) -0.067(6) 0.025(10) 0.008(8)
O10 0.162(7) 0.170(9) 0.210(10) 0.026(8) -0.023(7) 0.082(7)
O11 0.148(6) 0.154(7) 0.123(6) 0.009(5) -0.042(5) 0.008(6)
O9 0.203(10) 0.165(10) 0.154(8) -0.089(7) 0.020(7) 0.015(8)
O7 0.310(11) 0.121(7) 0.126(9) 0.003(6) -0.047(10) 0.051(7)

loop_
_atom_type_symbol
_atom_type_description
_atom_type_scat_dispersion_real
_atom_type_scat_dispersion_imag
_atom_type_scat_source
C C 0.0181 0.0091 'International Tables Vol C Tables 4.2.6.8 and 6.1.1.4'
H H 0.0000 0.0000 'International Tables Vol C Tables 4.2.6.8 and 6.1.1.4'
Cl Cl 0.3639 0.7018 'International Tables Vol C Tables 4.2.6.8 and 6.1.1.4'
Fe Fe -1.1336 3.1974 'International Tables Vol C Tables 4.2.6.8 and 6.1.1.4'
N N 0.0311 0.0180 'International Tables Vol C Tables 4.2.6.8 and 6.1.1.4'
O O 0.0492 0.0322 'International Tables Vol C Tables 4.2.6.8 and 6.1.1.4'
S S 0.3331 0.5567 'International Tables Vol C Tables 4.2.6.8 and 6.1.1.4'

loop_
_exptl_crystal_face_index_h
_exptl_crystal_face_index_k
_exptl_crystal_face_index_l
_exptl_crystal_face_perp_dist
0 -1 -13 0.0317
0 1 13 0.0427
-5 -2 -5 0.0988
5 2 5 0.0988
0 -7 -4 0.0277
0 7 4 0.0277
0 -7 0 0.0291

loop_
_geom_angle_atom_site_label_1
_geom_angle_atom_site_label_2
_geom_angle_atom_site_label_3
_geom_angle
N8 Fe1 N2 171.82(9)
N8 Fe1 N12 73.23(9)
N8 Fe1 N10 74.19(9)
N8 Fe1 N4 109.65(9)
N8 Fe1 N6 102.96(10)
N2 Fe1 N12 113.84(9)
N2 Fe1 N10 99.07(9)
N2 Fe1 N4 74.08(9)
N2 Fe1 N6 73.35(10)
N10 Fe1 N12 146.94(9)
N10 Fe1 N4 87.02(11)
N10 Fe1 N6 100.44(11)
N4 Fe1 N12 98.73(10)
N6 Fe1 N12 92.12(11)
N6 Fe1 N4 147.34(10)
O4 Cl1 O1 112.5(2)
O4 Cl1 O2 110.3(3)
O3 Cl1 O1 110.9(3)
O3 Cl1 O4 111.5(4)
O3 Cl1 O2 103.0(4)
O2 Cl1 O1 108.1(3)
O5 Cl2 O11 113.3(6)
O8 Cl2 O5 109.3(10)
O6 Cl2 O5 104.0(10)
O6 Cl2 O8 107.3(9)
O10 Cl2 O5 95.8(7)
O10 Cl2 O8 101.2(8)
O10 Cl2 O6 137.0(11)
O9 Cl2 O5 122.2(7)
O9 Cl2 O11 104.4(8)
O7 Cl2 O5 106.5(11)
O7 Cl2 O11 107.1(9)
O7 Cl2 O9 101.9(10)
C20 N8 Fe1 121.26(17)
C20 N8 C19 118.6(2)
C19 N8 Fe1 119.98(18)
C6 N2 Fe1 120.19(19)
C6 N2 C7 118.3(2)
C7 N2 Fe1 121.40(19)
N4 N3 C6 117.9(2)
C8 N3 N4 110.9(2)
C8 N3 C6 130.7(3)
N10 N9 C19 118.2(2)
C21 N9 N10 110.4(2)
C21 N9 C19 131.3(3)
N12 N11 C20 118.3(2)
C24 N11 N12 111.3(2)
C24 N11 C20 130.2(3)
N11 N12 Fe1 113.66(17)
C26 N12 Fe1 141.4(2)
C26 N12 N11 104.3(3)
N6 N5 C7 118.1(2)
C11 N5 N6 111.4(3)
C11 N5 C7 130.5(3)
N9 N10 Fe1 114.59(17)
C23 N10 Fe1 139.5(2)
C23 N10 N9 105.1(2)
N3 N4 Fe1 114.04(18)
C10 N4 Fe1 137.8(2)
C10 N4 N3 104.7(3)
N5 N6 Fe1 115.28(19)
C13 N6 Fe1 140.8(3)
C13 N6 N5 103.9(3)
N8 C20 N11 112.2(2)
N8 C20 C18 123.7(2)
C18 C20 N11 124.2(2)
N8 C19 N9 112.8(2)
N8 C19 C17 122.6(3)
C17 C19 N9 124.6(2)
C15 N7 H7 117.7
C15 N7 C14 124.7(3)
C14 N7 H7 117.7
C17 C16 C15 118.1(2)
C17 C16 C18 120.7(2)
C18 C16 C15 121.1(3)
N2 C6 N3 112.8(2)
N2 C6 C4 123.4(3)
C4 C6 N3 123.7(3)
N2 C7 N5 111.7(2)
N2 C7 C5 123.3(3)
C5 C7 N5 125.0(3)
C6 C4 H4 121.1
C6 C4 C3 117.7(3)
C3 C4 H4 121.1
N7 C15 S2 126.2(2)
N7 C15 C16 114.2(3)
C16 C15 S2 119.5(2)
C4 C3 C2 120.5(3)
C4 C3 C5 119.5(3)
C5 C3 C2 119.9(3)
C3 C2 S1 121.9(2)
N1 C2 S1 122.1(2)
N1 C2 C3 116.0(3)
C19 C17 C16 117.5(3)
C19 C17 H17 121.2
C16 C17 H17 121.2
C20 C18 C16 116.7(3)
C20 C18 H18 121.6
C16 C18 H18 121.6
C7 C5 C3 117.7(3)
C7 C5 H5 121.1
C3 C5 H5 121.1
C2 N1 H1 120(3)
C2 N1 C1 125.3(3)
C1 N1 H1 111(3)
N3 C8 H8 126.6
C9 C8 N3 106.7(3)
C9 C8 H8 126.6
N4 C10 H10 124.4
N4 C10 C9 111.1(3)
C9 C10 H10 124.4
C8 C9 C10 106.5(3)
C8 C9 H9 126.7
C10 C9 H9 126.7
N11 C24 H24 126.4
C25 C24 N11 107.2(3)
C25 C24 H24 126.4
N12 C26 H26 124.3
N12 C26 C25 111.3(3)
C25 C26 H26 124.3
N5 C11 H11 126.4
N5 C11 C12 107.1(3)
C12 C11 H11 126.4
N10 C23 H23 124.4
N10 C23 C22 111.2(3)
C22 C23 H23 124.4
C11 C12 H12 127.3
C11 C12 C13 105.5(3)
C13 C12 H12 127.3
C23 C22 H22 127.0
C21 C22 C23 106.1(3)
C21 C22 H22 127.0
N9 C21 H21 126.4
C22 C21 N9 107.1(3)
C22 C21 H21 126.4
N6 C13 C12 112.1(3)
N6 C13 H13 123.9
C12 C13 H13 123.9
C24 C25 C26 105.9(3)
C24 C25 H25 127.1
C26 C25 H25 127.1
N7 C14 H14A 109.5
N7 C14 H14B 109.5
N7 C14 H14C 109.5
H14A C14 H14B 109.5
H14A C14 H14C 109.5
H14B C14 H14C 109.5
N1 C1 H1A 109.5
N1 C1 H1B 109.5
N1 C1 H1C 109.5
H1A C1 H1B 109.5
H1A C1 H1C 109.5
H1B C1 H1C 109.5

loop_
_geom_bond_atom_site_label_1
_geom_bond_atom_site_label_2
_geom_bond_distance
Fe1 N8 2.104(2)
Fe1 N2 2.111(2)
Fe1 N12 2.181(3)
Fe1 N10 2.144(3)
Fe1 N4 2.155(3)
Fe1 N6 2.153(3)
Cl1 O1 1.412(3)
Cl1 O4 1.394(4)
Cl1 O3 1.377(4)
Cl1 O2 1.403(5)
Cl2 O5 1.383(4)
Cl2 O8 1.382(4)
Cl2 O6 1.374(4)
Cl2 O10 1.371(4)
Cl2 O11 1.388(4)
Cl2 O9 1.382(4)
Cl2 O7 1.375(4)
S2 C15 1.651(3)
S1 C2 1.636(3)
N8 C20 1.329(3)
N8 C19 1.339(3)
N2 C6 1.327(4)
N2 C7 1.336(4)
N3 N4 1.365(3)
N3 C6 1.406(4)
N3 C8 1.352(4)
N9 N10 1.364(3)
N9 C19 1.395(4)
N9 C21 1.352(4)
N11 N12 1.361(3)
N11 C20 1.410(3)
N11 C24 1.350(4)
N12 C26 1.333(4)
N5 N6 1.362(4)
N5 C7 1.409(4)
N5 C11 1.355(4)
N10 C23 1.318(4)
N4 C10 1.324(4)
N6 C13 1.333(5)
C20 C18 1.372(4)
C19 C17 1.372(4)
N7 H7 0.8600
N7 C15 1.312(4)
N7 C14 1.461(4)
C16 C15 1.491(4)
C16 C17 1.386(4)
C16 C18 1.389(4)
C6 C4 1.377(4)
C7 C5 1.374(4)
C4 H4 0.9300
C4 C3 1.392(4)
C3 C2 1.509(4)
C3 C5 1.393(4)
C2 N1 1.288(5)
C17 H17 0.9300
C18 H18 0.9300
C5 H5 0.9300
N1 H1 0.858(10)
N1 C1 1.454(5)
C8 H8 0.9300
C8 C9 1.348(5)
C10 H10 0.9300
C10 C9 1.377(5)
C9 H9 0.9300
C24 H24 0.9300
C24 C25 1.349(5)
C26 H26 0.9300
C26 C25 1.384(6)
C11 H11 0.9300
C11 C12 1.355(5)
C23 H23 0.9300
C23 C22 1.380(5)
C12 H12 0.9300
C12 C13 1.380(6)
C22 H22 0.9300
C22 C21 1.350(5)
C21 H21 0.9300
C13 H13 0.9300
C25 H25 0.9300
C14 H14A 0.9600
C14 H14B 0.9600
C14 H14C 0.9600
C1 H1A 0.9600
C1 H1B 0.9600
C1 H1C 0.9600

loop_
_geom_torsion_atom_site_label_1
_geom_torsion_atom_site_label_2
_geom_torsion_atom_site_label_3
_geom_torsion_atom_site_label_4
_geom_torsion
Fe1 N8 C20 N11 -7.2(3)
Fe1 N8 C20 C18 172.1(2)
Fe1 N8 C19 N9 3.7(3)
Fe1 N8 C19 C17 -175.2(2)
Fe1 N2 C6 N3 4.6(3)
Fe1 N2 C6 C4 -175.4(2)
Fe1 N2 C7 N5 -3.6(3)
Fe1 N2 C7 C5 175.9(2)
Fe1 N12 C26 C25 170.3(3)
Fe1 N10 C23 C22 168.9(3)
Fe1 N4 C10 C9 156.5(3)
Fe1 N6 C13 C12 -176.4(3)
S1 C2 N1 C1 1.9(7)
N8 C20 C18 C16 2.7(5)
N8 C19 C17 C16 3.2(5)
N2 C6 C4 C3 -0.8(5)
N2 C7 C5 C3 -0.2(5)
N3 N4 C10 C9 0.1(4)
N3 C6 C4 C3 179.2(3)
N3 C8 C9 C10 0.5(4)
N9 N10 C23 C22 0.1(4)
N9 C19 C17 C16 -175.6(3)
N11 N12 C26 C25 0.9(4)
N11 C20 C18 C16 -178.2(3)
N11 C24 C25 C26 -0.7(5)
N12 N11 C20 N8 -2.7(4)
N12 N11 C20 C18 178.0(3)
N12 N11 C24 C25 1.3(4)
N12 C26 C25 C24 -0.1(5)
N5 N6 C13 C12 0.3(4)
N5 C7 C5 C3 179.2(3)
N5 C11 C12 C13 -0.3(5)
N10 N9 C19 N8 -5.8(4)
N10 N9 C19 C17 173.0(3)
N10 N9 C21 C22 0.2(5)
N10 C23 C22 C21 0.1(5)
N4 N3 C6 N2 -10.2(4)
N4 N3 C6 C4 169.8(3)
N4 N3 C8 C9 -0.5(4)
N4 C10 C9 C8 -0.4(5)
N6 N5 C7 N2 3.9(4)
N6 N5 C7 C5 -175.6(3)
N6 N5 C11 C12 0.5(4)
C20 N8 C19 N9 179.0(3)
C20 N8 C19 C17 0.1(4)
C20 N11 N12 Fe1 10.5(3)
C20 N11 N12 C26 -176.7(3)
C20 N11 C24 C25 175.9(3)
C19 N8 C20 N11 177.6(2)
C19 N8 C20 C18 -3.2(4)
C19 N9 N10 Fe1 5.3(4)
C19 N9 N10 C23 177.3(3)
C19 N9 C21 C22 -176.8(4)
C6 N2 C7 N5 180.0(2)
C6 N2 C7 C5 -0.5(4)
C6 N3 N4 Fe1 10.9(3)
C6 N3 N4 C10 173.7(3)
C6 N3 C8 C9 -172.9(3)
C6 C4 C3 C2 177.5(3)
C6 C4 C3 C5 0.0(4)
C7 N2 C6 N3 -178.9(2)
C7 N2 C6 C4 1.1(4)
C7 N5 N6 Fe1 -2.5(3)
C7 N5 N6 C13 179.8(3)
C7 N5 C11 C12 -179.8(3)
C4 C3 C2 S1 -169.8(3)
C4 C3 C2 N1 10.5(5)
C4 C3 C5 C7 0.5(4)
C15 C16 C17 C19 174.2(3)
C15 C16 C18 C20 -176.9(3)
C3 C2 N1 C1 -178.4(5)
C2 C3 C5 C7 -177.1(3)
C17 C16 C15 S2 60.3(4)
C17 C16 C15 N7 -118.3(3)
C17 C16 C18 C20 0.9(5)
C18 C16 C15 S2 -121.9(3)
C18 C16 C15 N7 59.5(4)
C18 C16 C17 C19 -3.6(5)
C5 C3 C2 S1 7.7(4)
C5 C3 C2 N1 -172.0(4)
C8 N3 N4 Fe1 -162.6(2)
C8 N3 N4 C10 0.2(4)
C8 N3 C6 N2 161.8(3)
C8 N3 C6 C4 -18.2(5)
C24 N11 N12 Fe1 -174.2(2)
C24 N11 N12 C26 -1.4(4)
C24 N11 C20 N8 -177.0(3)
C24 N11 C20 C18 3.8(5)
C11 N5 N6 Fe1 177.2(2)
C11 N5 N6 C13 -0.4(4)
C11 N5 C7 N2 -175.8(3)
C11 N5 C7 C5 4.7(5)
C11 C12 C13 N6 0.0(5)
C23 C22 C21 N9 -0.2(5)
C21 N9 N10 Fe1 -172.3(3)
C21 N9 N10 C23 -0.2(4)
C21 N9 C19 N8 171.1(3)
C21 N9 C19 C17 -10.1(6)
C14 N7 C15 S2 -2.1(5)
C14 N7 C15 C16 176.3(4)

loop_
_exptl_oxdiff_crystal_face_indexfrac_h
_exptl_oxdiff_crystal_face_indexfrac_k
_exptl_oxdiff_crystal_face_indexfrac_l
_exptl_oxdiff_crystal_face_x
_exptl_oxdiff_crystal_face_y
_exptl_oxdiff_crystal_face_z
0.0056 -1.0193 -12.9945 -0.2691 -0.8839 -0.3096
-0.0056 1.0193 12.9945 0.2691 0.8839 0.3096
-4.9966 -1.9825 -4.9854 -0.0261 0.0165 -1.0102
4.9966 1.9825 4.9854 0.0261 -0.0165 1.0102
-0.0064 -6.9860 -3.9473 -1.0076 0.0851 -0.3102
0.0064 6.9860 3.9473 1.0076 -0.0851 0.3102
-0.0085 -6.9792 0.0533 -0.9673 0.3734 -0.2248
